data_7115877
loop_
_publ_author_name
'K. K. Durga Rao Viswanadham'
'Muktapuram Prathap Reddy'
'Pochampalli Sathyanarayana'
'Owk Ravi'
'Ruchir Kant'
'Surendar Reddy Bathula'

_publ_section_title
;
 Iodine-mediated oxidative annulation for one-pot synthesis of pyrazines
 and quinoxalines using a multipathway coupled domino strategy
;
_journal_name_full Chem.Commun.
_journal_page_first 13517
_journal_paper_doi 10.1039/C4cc05844E
_journal_volume 50
_journal_year 2014
_chemical_compound_source 'see text'
_chemical_formula_moiety 'C22 H16 N2 O'
_chemical_formula_sum 'C22 H16 N2 O'
_chemical_formula_weight 324.37
_chemical_name_systematic ?
_space_group_IT_number 14
_symmetry_cell_setting monoclinic
_symmetry_Int_Tables_number 14
_symmetry_space_group_name_Hall '-P 2yn'
_symmetry_space_group_name_H-M 'P 1 21/n 1'
_atom_sites_solution_hydrogens geom
_atom_sites_solution_primary direct
_atom_sites_solution_secondary difmap
_cell_angle_alpha 90
_cell_angle_beta 106.277(10)
_cell_angle_gamma 90
_cell_formula_units_Z 4
_cell_length_a 6.182(4)
_cell_length_b 28.795(17)
_cell_length_c 9.743(6)
_cell_measurement_reflns_used 1860
_cell_measurement_temperature 293(2)
_cell_measurement_theta_max 25.4
_cell_measurement_theta_min 3.0
_cell_volume 1664.8(18)
_computing_cell_refinement
;
CrystalClear-SM Expert 2.1 b24 (Rigaku, 2012)
;
_computing_data_collection
;
CrystalClear-SM Expert 2.1 b24 (Rigaku, 2012)
;
_computing_data_reduction
;
CrystalClear-SM Expert 2.1 b24 (Rigaku, 2012)
;
_computing_molecular_graphics 'SHELXTL (Bruker, 1997)'
_computing_publication_material 'PLATON (Spek, 2003)''
_computing_structure_refinement 'SHELXTL (Bruker, 1997)'
_computing_structure_solution 'SHELXTL (Bruker, 1997)'
_diffrn_ambient_temperature 293(2)
_diffrn_detector CCD
_diffrn_detector_area_resol_mean 28.5714
_diffrn_measured_fraction_theta_full 0.989
_diffrn_measured_fraction_theta_max 0.989
_diffrn_measurement_device
;
AFC12 (Right): Kappa 3 circle
;
_diffrn_measurement_device_type
;
Rigaku Saturn724+ (4x4 bin mode)
;
_diffrn_measurement_method 'profile data from \w-scans'
_diffrn_measurement_specimen_support Loop
_diffrn_radiation_monochromator Confocal
_diffrn_radiation_type 'Mo K\a'
_diffrn_radiation_wavelength 0.71075
_diffrn_reflns_av_R_equivalents 0.0533
_diffrn_reflns_av_sigmaI/netI 0.0472
_diffrn_reflns_limit_h_max 7
_diffrn_reflns_limit_h_min -7
_diffrn_reflns_limit_k_max 23
_diffrn_reflns_limit_k_min -34
_diffrn_reflns_limit_l_max 11
_diffrn_reflns_limit_l_min -11
_diffrn_reflns_number 12951
_diffrn_reflns_theta_full 25.38
_diffrn_reflns_theta_max 25.38
_diffrn_reflns_theta_min 3.04
_diffrn_source MicroMax003_Mo
_diffrn_source_current 0.6
_diffrn_source_power 0.0
_diffrn_source_voltage 50.0
_exptl_absorpt_coefficient_mu 0.080
_exptl_absorpt_correction_T_max 0.9968
_exptl_absorpt_correction_T_min 0.9747
_exptl_absorpt_correction_type multi-scan
_exptl_absorpt_process_details 'REQAB (Rigaku, 1998)'
_exptl_crystal_colour Colorless
_exptl_crystal_density_diffrn 1.294
_exptl_crystal_density_method 'Not Measured'
_exptl_crystal_description Platelet
_exptl_crystal_F_000 680
_exptl_crystal_size_max 0.320
_exptl_crystal_size_mid 0.260
_exptl_crystal_size_min 0.040
_refine_diff_density_max 0.242
_refine_diff_density_min -0.270
_refine_diff_density_rms 0.067
_refine_ls_extinction_method none
_refine_ls_goodness_of_fit_ref 1.151
_refine_ls_hydrogen_treatment constr
_refine_ls_matrix_type full
_refine_ls_number_parameters 226
_refine_ls_number_reflns 3029
_refine_ls_number_restraints 0
_refine_ls_restrained_S_all 1.151
_refine_ls_R_factor_all 0.0996
_refine_ls_R_factor_gt 0.0678
_refine_ls_shift/su_max 0.001
_refine_ls_shift/su_mean 0.000
_refine_ls_structure_factor_coef Fsqd
_refine_ls_weighting_details 'calc w=1/[\s^2^(Fo^2^)+(0.1172P)^2^+0.0055P] where P=(Fo^2^+2Fc^2^)/3'
_refine_ls_weighting_scheme calc
_refine_ls_wR_factor_gt 0.1946
_refine_ls_wR_factor_ref 0.2328
_reflns_number_gt 2154
_reflns_number_total 3029
_reflns_threshold_expression >2sigma(I)
_cod_data_source_file c4cc05844e2.cif
_cod_data_source_block xrf24062013b
_cod_original_sg_symbol_H-M 'P 21/n'
_cod_database_code 7115877

loop_
_symmetry_equiv_pos_site_id
_symmetry_equiv_pos_as_xyz
1 x,y,z
2 1/2-x,1/2+y,1/2-z
3 -x,-y,-z
4 1/2+x,1/2-y,1/2+z

loop_
_atom_site_aniso_label
_atom_site_aniso_U_11
_atom_site_aniso_U_22
_atom_site_aniso_U_33
_atom_site_aniso_U_23
_atom_site_aniso_U_13
_atom_site_aniso_U_12
O1 0.0629 0.1104 0.1182 0.0360 0.0464 0.0326
N1 0.0719 0.0631 0.0602 0.0070 0.0387 0.0170
N2 0.0522 0.0511 0.0582 0.0005 0.0245 0.0009
C1 0.0664 0.0654 0.0615 0.0050 0.0305 0.0104
C2 0.0775 0.0699 0.0618 0.0142 0.0322 0.0123
C3 0.0640 0.0507 0.0650 -0.0035 0.0163 0.0054
C4 0.0532 0.0580 0.0750 -0.0010 0.0266 0.0072
C5 0.0610 0.0523 0.0703 0.0056 0.0336 0.0041
C6 0.0489 0.0466 0.0542 -0.0010 0.0215 0.0018
C7 0.0492 0.0480 0.0529 -0.0050 0.0228 -0.0028
C8 0.0684 0.0618 0.0653 0.0076 0.0374 0.0170
C9 0.0503 0.0483 0.0481 -0.0021 0.0218 0.0025
C10 0.0554 0.0562 0.0482 0.0014 0.0214 0.0041
C11 0.0478 0.0530 0.0528 -0.0003 0.0182 0.0029
C12 0.0533 0.0649 0.0692 0.0032 0.0329 0.0097
C13 0.0614 0.0618 0.0636 0.0074 0.0351 0.0096
C14 0.0457 0.0481 0.0529 -0.0039 0.0196 -0.0005
C15 0.0441 0.0644 0.0650 0.0013 0.0181 0.0069
C16 0.0524 0.0477 0.0530 -0.0072 0.0148 0.0071
C17 0.0540 0.0593 0.0593 -0.0039 0.0154 0.0035
C18 0.0707 0.0613 0.0818 -0.0079 0.0304 -0.0077
C19 0.1034 0.0551 0.0722 0.0037 0.0393 0.0030
C20 0.0952 0.0634 0.0681 0.0066 0.0070 0.0064
C21 0.0604 0.0607 0.0698 -0.0014 0.0059 0.0009
C22 0.0911 0.0658 0.0850 0.0070 0.0212 0.0218

loop_
_atom_site_label
_atom_site_type_symbol
_atom_site_thermal_displace_type
_atom_site_fract_x
_atom_site_fract_y
_atom_site_fract_z
_atom_site_occupancy
_atom_site_U_iso_or_equiv
O1 O Uani -0.46634 0.15040 0.09209 1.000 0.0929
N1 N Uani 0.28781 0.02502 0.07548 1.000 0.0610
N2 N Uani 0.22630 -0.01276 0.33049 1.000 0.0520
C1 C Uani 0.48218 -0.09157 0.45662 1.000 0.0619
C2 C Uani 0.61651 -0.12789 0.52373 1.000 0.0671
C3 C Uani 0.79932 -0.14236 0.48030 1.000 0.0602
C4 C Uani 0.84548 -0.11859 0.36790 1.000 0.0603
C5 C Uani 0.71225 -0.08209 0.30043 1.000 0.0581
C6 C Uani 0.52667 -0.06786 0.34392 1.000 0.0485
C7 C Uani 0.37960 -0.02915 0.27196 1.000 0.0483
C8 C Uani 0.40332 -0.01036 0.14301 1.000 0.0614
C9 C Uani 0.13402 0.04351 0.13770 1.000 0.0473
C10 C Uani 0.00949 0.08239 0.07325 1.000 0.0519
C11 C Uani -0.15230 0.10095 0.12902 1.000 0.0503
C12 C Uani -0.19412 0.07959 0.24985 1.000 0.0593
C13 C Uani -0.07027 0.04254 0.31622 1.000 0.0587
C14 C Uani 0.09922 0.02382 0.26187 1.000 0.0477
C15 C Uani -0.29118 0.14176 0.06350 1.000 0.0572
C16 C Uani -0.21568 0.17231 -0.03846 1.000 0.0511
C17 C Uani 0.00446 0.18769 -0.01172 1.000 0.0576
C18 C Uani 0.06262 0.21854 -0.10281 1.000 0.0695
C19 C Uani -0.09609 0.23344 -0.22415 1.000 0.0740
C20 C Uani -0.31298 0.21739 -0.25394 1.000 0.0788
C21 C Uani -0.37486 0.18757 -0.16149 1.000 0.0662
C22 C Uani 0.94602 -0.18253 0.55229 1.000 0.0813
H1 H Uiso 0.35903 -0.08284 0.48782 1.000 0.0742
H2 H Uiso 0.58291 -0.14288 0.59978 1.000 0.0806
H4 H Uiso 0.96898 -0.12741 0.33721 1.000 0.0724
H5 H Uiso 0.74705 -0.06688 0.22512 1.000 0.0697
H8 H Uiso 0.50812 -0.02403 0.10332 1.000 0.0737
H10 H Uiso 0.03659 0.09562 -0.00743 1.000 0.0623
H12 H Uiso -0.30883 0.09106 0.28495 1.000 0.0711
H13 H Uiso -0.09792 0.02970 0.39725 1.000 0.0705
H17 H Uiso 0.11368 0.17706 0.06851 1.000 0.0692
H18 H Uiso 0.20987 0.22942 -0.08242 1.000 0.0834
H19 H Uiso -0.05626 0.25432 -0.28573 1.000 0.0887
H20 H Uiso -0.41912 0.22676 -0.33736 1.000 0.0946
H21 H Uiso -0.52345 0.17756 -0.18117 1.000 0.0794
H22A H Uiso 1.06294 -0.18764 0.50668 1.000 0.1220
H22B H Uiso 1.01244 -0.17537 0.65141 1.000 0.1220
H22C H Uiso 0.85562 -0.21004 0.54437 1.000 0.1220

loop_
_atom_type_symbol
_atom_type_description
_atom_type_scat_dispersion_real
_atom_type_scat_dispersion_imag
_atom_type_scat_source
O O 0.0106 0.0060 'International Tables Vol C Tables 4.2.6.8 and 6.1.1.4'
N N 0.0061 0.0033 'International Tables Vol C Tables 4.2.6.8 and 6.1.1.4'
H H 0.0000 0.0000 'International Tables Vol C Tables 4.2.6.8 and 6.1.1.4'
C C 0.0033 0.0016 'International Tables Vol C Tables 4.2.6.8 and 6.1.1.4'

loop_
_geom_angle_atom_site_label_1
_geom_angle_atom_site_label_2
_geom_angle_atom_site_label_3
_geom_angle
_geom_angle_publ_flag
C8 N1 C9 115.34 yes
C7 N2 C14 116.49 yes
C2 C1 C6 121.48 no
C1 C2 C3 121.33 no
C2 C3 C4 117.47 no
C2 C3 C22 121.66 no
C4 C3 C22 120.88 no
C3 C4 C5 121.57 no
C4 C5 C6 120.74 no
C1 C6 C5 117.41 no
C1 C6 C7 120.89 no
C5 C6 C7 121.70 no
N2 C7 C6 118.84 yes
N2 C7 C8 120.81 yes
C6 C7 C8 120.35 no
N1 C8 C7 124.51 yes
N1 C9 C10 118.27 yes
N1 C9 C14 121.09 yes
C10 C9 C14 120.64 no
C9 C10 C11 120.16 no
C10 C11 C12 118.89 no
C10 C11 C15 122.26 no
C12 C11 C15 118.81 no
C11 C12 C13 121.65 no
C12 C13 C14 119.93 no
N2 C14 C9 121.63 yes
N2 C14 C13 119.76 yes
C9 C14 C13 118.61 no
O1 C15 C11 120.40 yes
O1 C15 C16 119.68 yes
C11 C15 C16 119.92 no
C15 C16 C17 122.43 no
C15 C16 C21 118.73 no
C17 C16 C21 118.78 no
C16 C17 C18 120.47 no
C17 C18 C19 120.27 no
C18 C19 C20 119.78 no
C19 C20 C21 120.50 no
C16 C21 C20 120.15 no
C2 C1 H1 119.00 no
C6 C1 H1 119.00 no
C1 C2 H2 119.00 no
C3 C2 H2 119.00 no
C3 C4 H4 119.00 no
C5 C4 H4 119.00 no
C4 C5 H5 120.00 no
C6 C5 H5 120.00 no
N1 C8 H8 118.00 no
C7 C8 H8 118.00 no
C9 C10 H10 120.00 no
C11 C10 H10 120.00 no
C11 C12 H12 119.00 no
C13 C12 H12 119.00 no
C12 C13 H13 120.00 no
C14 C13 H13 120.00 no
C16 C17 H17 120.00 no
C18 C17 H17 120.00 no
C17 C18 H18 120.00 no
C19 C18 H18 120.00 no
C18 C19 H19 120.00 no
C20 C19 H19 120.00 no
C19 C20 H20 120.00 no
C21 C20 H20 120.00 no
C16 C21 H21 120.00 no
C20 C21 H21 120.00 no
C3 C22 H22A 109.00 no
C3 C22 H22B 109.00 no
C3 C22 H22C 109.00 no
H22A C22 H22B 109.00 no
H22A C22 H22C 109.00 no
H22B C22 H22C 109.00 no

loop_
_geom_bond_atom_site_label_1
_geom_bond_atom_site_label_2
_geom_bond_distance
_geom_bond_publ_flag
O1 C15 1.2170 yes
N1 C8 1.3104 yes
N1 C9 1.3703 yes
N2 C7 1.3226 yes
N2 C14 1.3707 yes
C1 C2 1.3807 no
C1 C6 1.3845 no
C2 C3 1.3776 no
C3 C4 1.3872 no
C3 C22 1.5153 no
C4 C5 1.3825 no
C5 C6 1.3915 no
C6 C7 1.4842 no
C7 C8 1.4128 no
C9 C10 1.4034 no
C9 C14 1.4062 no
C10 C11 1.3733 no
C11 C12 1.4149 no
C11 C15 1.4895 no
C12 C13 1.3655 no
C13 C14 1.4071 no
C15 C16 1.4960 no
C16 C17 1.3847 no
C16 C21 1.3917 no
C17 C18 1.3729 no
C18 C19 1.3763 no
C19 C20 1.3701 no
C20 C21 1.3742 no
C1 H1 0.9300 no
C2 H2 0.9300 no
C4 H4 0.9300 no
C5 H5 0.9300 no
C8 H8 0.9300 no
C10 H10 0.9300 no
C12 H12 0.9300 no
C13 H13 0.9300 no
C17 H17 0.9300 no
C18 H18 0.9300 no
C19 H19 0.9300 no
C20 H20 0.9300 no
C21 H21 0.9300 no
C22 H22A 0.9600 no
C22 H22B 0.9600 no
C22 H22C 0.9600 no

loop_
_geom_contact_atom_site_label_1
_geom_contact_atom_site_label_2
_geom_contact_distance
_geom_contact_site_symmetry_2
_geom_contact_publ_flag
O1 C17 3.3203 1_455 no
O1 H12 2.5200 . no
O1 H17 2.6500 1_455 no
O1 H21 2.7000 . no
N1 N2 2.8337 . no
N1 C8 3.2611 3_655 no
N2 N1 2.8337 . no
N1 H8 2.4200 3_655 no
N2 H1 2.5300 . no
C3 C12 3.5411 3_656 no
C8 C10 3.4985 3_555 no
C8 C8 3.3790 3_655 no
C8 C13 3.5609 1_655 no
C8 C12 3.5401 1_655 no
C8 N1 3.2611 3_655 no
C10 C8 3.4985 3_555 no
C10 C17 3.1411 . no
C12 C3 3.5411 3_656 no
C12 C8 3.5401 1_455 no
C13 C8 3.5609 1_455 no
C17 C10 3.1411 . no
C17 O1 3.3203 1_655 no
C1 H12 3.0000 3_556 no
C4 H21 2.8500 3_555 no
C5 H21 3.0800 3_555 no
C5 H8 2.5900 . no
C8 H8 2.7900 3_655 no
C8 H5 2.6200 . no
C10 H17 2.8000 . no
C11 H22B 2.9800 3_656 no
C11 H17 2.9000 . no
C12 H22B 3.0300 3_656 no
C12 H1 3.0100 3_556 no
C15 H22B 2.9900 3_656 no
C16 H10 2.6700 . no
C17 H10 2.6600 . no
C17 H20 2.9500 4_555 no
C18 H20 3.0000 4_555 no
C20 H22C 2.9800 2_555 no
H1 N2 2.5300 . no
H1 C12 3.0100 3_556 no
H1 H12 2.3300 3_556 no
H4 H22A 2.3500 . no
H5 C8 2.6200 . no
H5 H8 2.0300 . no
H8 C5 2.5900 . no
H8 H5 2.0300 . no
H8 N1 2.4200 3_655 no
H8 C8 2.7900 3_655 no
H8 H8 2.4200 3_655 no
H10 C16 2.6700 . no
H10 C17 2.6600 . no
H10 H17 2.4600 . no
H12 O1 2.5200 . no
H12 C1 3.0000 3_556 no
H12 H1 2.3300 3_556 no
H17 O1 2.6500 1_655 no
H17 C10 2.8000 . no
H17 C11 2.9000 . no
H17 H10 2.4600 . no
H20 C17 2.9500 4_454 no
H20 C18 3.0000 4_454 no
H21 O1 2.7000 . no
H21 C4 2.8500 3_555 no
H21 C5 3.0800 3_555 no
H22A H4 2.3500 . no
H22B C11 2.9800 3_656 no
H22B C12 3.0300 3_656 no
H22B C15 2.9900 3_656 no
H22C C20 2.9800 2_545 no

loop_
_geom_hbond_atom_site_label_D
_geom_hbond_atom_site_label_H
_geom_hbond_atom_site_label_A
_geom_hbond_distance_DH
_geom_hbond_distance_HA
_geom_hbond_distance_DA
_geom_hbond_angle_DHA
_geom_hbond_site_symmetry_A
_geom_hbond_publ_flag
C1 H1 N2 0.9300 2.5300 2.8413 100.00 . yes
C8 H8 N1 0.9300 2.4200 3.2611 150.00 3_655 yes

loop_
_geom_torsion_atom_site_label_1
_geom_torsion_atom_site_label_2
_geom_torsion_atom_site_label_3
_geom_torsion_atom_site_label_4
_geom_torsion
_geom_torsion_publ_flag
C9 N1 C8 C7 -0.71 no
C8 N1 C9 C10 178.07 no
C8 N1 C9 C14 -2.72 no
C14 N2 C7 C8 -1.91 no
C7 N2 C14 C13 178.76 no
C14 N2 C7 C6 178.24 no
C7 N2 C14 C9 -1.46 no
C6 C1 C2 C3 -0.67 no
C2 C1 C6 C7 179.45 no
C2 C1 C6 C5 0.13 no
C1 C2 C3 C22 -179.29 no
C1 C2 C3 C4 0.96 no
C2 C3 C4 C5 -0.75 no
C22 C3 C4 C5 179.50 no
C3 C4 C5 C6 0.24 no
C4 C5 C6 C1 0.08 no
C4 C5 C6 C7 -179.24 no
C1 C6 C7 N2 10.43 no
C1 C6 C7 C8 -169.42 no
C5 C6 C7 N2 -170.27 no
C5 C6 C7 C8 9.88 no
C6 C7 C8 N1 -176.95 no
N2 C7 C8 N1 3.20 no
C14 C9 C10 C11 -1.65 no
N1 C9 C10 C11 177.57 no
C10 C9 C14 N2 -176.83 no
C10 C9 C14 C13 2.95 no
N1 C9 C14 N2 3.97 no
N1 C9 C14 C13 -176.24 no
C9 C10 C11 C12 -1.44 no
C9 C10 C11 C15 -179.14 no
C15 C11 C12 C13 -178.92 no
C10 C11 C12 C13 3.31 no
C12 C11 C15 O1 -15.77 no
C12 C11 C15 C16 164.42 no
C10 C11 C15 O1 161.93 no
C10 C11 C15 C16 -17.88 no
C11 C12 C13 C14 -1.99 no
C12 C13 C14 C9 -1.13 no
C12 C13 C14 N2 178.66 no
O1 C15 C16 C17 134.79 no
O1 C15 C16 C21 -42.12 no
C11 C15 C16 C17 -45.40 no
C11 C15 C16 C21 137.68 no
C15 C16 C17 C18 -174.95 no
C21 C16 C17 C18 1.96 no
C15 C16 C21 C20 176.97 no
C17 C16 C21 C20 -0.06 no
C16 C17 C18 C19 -1.98 no
C17 C18 C19 C20 0.05 no
C18 C19 C20 C21 1.87 no
C19 C20 C21 C16 -1.86 no
